data_4114644
loop_
_publ_author_name
'Anna L. Gavrilova'
'C. Jin Qin'
'Roger D. Sommer'
'Arnold L. Rheingold'
'B. Bosnich'

_publ_section_title
;
 Bimetallic Reactivity. One-Site Addition Two-Metal Oxidation Reaction of
 Dioxygen with a Bimetallic Dicobalt(II) Complex Bearing Five- and
 Six-Coordinate Sites
;
_journal_name_full 'Journal of the American Chemical Society'
_journal_page_first 1714
_journal_page_last 1722
_journal_paper_doi 10.1021/ja012386z
_journal_volume 124
_journal_year 2002
_chemical_formula_sum 'C41 H39 Co2 F6 N12 O7 P'
_chemical_formula_weight 1074.67
_chemical_name_systematic
; 
 ? 
;
_space_group_IT_number 2
_symmetry_cell_setting triclinic
_symmetry_space_group_name_Hall '-P 1'
_symmetry_space_group_name_H-M 'P -1'
_atom_sites_solution_hydrogens geom
_atom_sites_solution_primary direct
_atom_sites_solution_secondary difmap
_audit_creation_method SHELXL-97
_cell_angle_alpha 91.013(2)
_cell_angle_beta 101.484(2)
_cell_angle_gamma 110.070(2)
_cell_formula_units_Z 2
_cell_length_a 10.4971(11)
_cell_length_b 11.3830(13)
_cell_length_c 19.466(2)
_cell_measurement_reflns_used 3802
_cell_measurement_temperature 173(2)
_cell_measurement_theta_max 27.0865
_cell_measurement_theta_min 2.2715
_cell_volume 2131.6(4)
_computing_cell_refinement 'Bruker SMART'
_computing_data_collection 'Bruker SMART'
_computing_data_reduction 'Bruker SHELXTL'
_computing_molecular_graphics 'Bruker SHELXTL'
_computing_publication_material 'Bruker SHELXTL'
_computing_structure_refinement 'SHELXL-97 (Sheldrick, 1997)'
_computing_structure_solution 'SHELXS-97 (Sheldrick, 1990)'
_diffrn_ambient_temperature 173(2)
_diffrn_measured_fraction_theta_full 0.996
_diffrn_measured_fraction_theta_max 0.996
_diffrn_measurement_device_type 'CCD area detector'
_diffrn_measurement_method 'phi and omega scans'
_diffrn_radiation_monochromator graphite
_diffrn_radiation_source 'fine-focus sealed tube'
_diffrn_radiation_type MoK\a
_diffrn_radiation_wavelength 0.71073
_diffrn_reflns_av_R_equivalents 0.0734
_diffrn_reflns_av_sigmaI/netI 0.1203
_diffrn_reflns_limit_h_max 12
_diffrn_reflns_limit_h_min -11
_diffrn_reflns_limit_k_max 13
_diffrn_reflns_limit_k_min -12
_diffrn_reflns_limit_l_max 23
_diffrn_reflns_limit_l_min -22
_diffrn_reflns_number 16546
_diffrn_reflns_theta_full 25.00
_diffrn_reflns_theta_max 25.00
_diffrn_reflns_theta_min 1.91
_exptl_absorpt_coefficient_mu 0.910
_exptl_absorpt_correction_T_max 0.9645
_exptl_absorpt_correction_T_min 0.9308
_exptl_absorpt_correction_type 'empirical from SADABS'
_exptl_crystal_colour red
_exptl_crystal_density_diffrn 1.674
_exptl_crystal_description needle
_exptl_crystal_F_000 1096
_exptl_crystal_size_max 0.08
_exptl_crystal_size_mid 0.04
_exptl_crystal_size_min 0.04
_refine_diff_density_max 0.533
_refine_diff_density_min -0.500
_refine_diff_density_rms 0.099
_refine_ls_extinction_method none
_refine_ls_goodness_of_fit_ref 1.034
_refine_ls_hydrogen_treatment mixed
_refine_ls_matrix_type full
_refine_ls_number_parameters 625
_refine_ls_number_reflns 7484
_refine_ls_number_restraints 0
_refine_ls_restrained_S_all 1.034
_refine_ls_R_factor_all 0.1113
_refine_ls_R_factor_gt 0.0574
_refine_ls_shift/su_max 0.001
_refine_ls_shift/su_mean 0.000
_refine_ls_structure_factor_coef Fsqd
_refine_ls_weighting_details 'calc w=1/[\s^2^(Fo^2^)+(0.0387P)^2^+1.2371P] where P=(Fo^2^+2Fc^2^)/3'
_refine_ls_weighting_scheme calc
_refine_ls_wR_factor_gt 0.1070
_refine_ls_wR_factor_ref 0.1279
_reflns_number_gt 4638
_reflns_number_total 7484
_reflns_threshold_expression >2sigma(I)
_cod_data_source_file ja012386z_2.cif
_cod_data_source_block 14
_cod_database_code 4114644

loop_
_symmetry_equiv_pos_as_xyz
'x, y, z'
'-x, -y, -z'

loop_
_atom_site_label
_atom_site_type_symbol
_atom_site_fract_x
_atom_site_fract_y
_atom_site_fract_z
_atom_site_U_iso_or_equiv
_atom_site_adp_type
_atom_site_occupancy
_atom_site_symmetry_multiplicity
_atom_site_calc_flag
_atom_site_refinement_flags
Co1 Co 0.31650(7) 0.18315(7) 0.28393(3) 0.01478(19) Uani 1 1 d .
Co2 Co 0.56502(7) 0.48174(7) 0.23607(3) 0.01436(19) Uani 1 1 d .
N1 N 0.5475(4) 0.4279(4) 0.3284(2) 0.0137(10) Uani 1 1 d .
N2 N 0.4680(4) 0.3099(4) 0.3446(2) 0.0140(10) Uani 1 1 d .
N3 N 0.2978(4) 0.0629(4) 0.3556(2) 0.0177(10) Uani 1 1 d .
N4 N 0.1720(4) 0.0519(4) 0.2152(2) 0.0212(11) Uani 1 1 d .
N5 N 0.4407(4) 0.1099(4) 0.2504(2) 0.0175(10) Uani 1 1 d .
N6 N 0.7023(4) 0.6514(4) 0.2769(2) 0.0174(10) Uani 1 1 d .
N7 N 0.7176(4) 0.4238(4) 0.2296(2) 0.0180(10) Uani 1 1 d .
N8 N 0.5819(4) 0.5324(4) 0.1430(2) 0.0184(10) Uani 1 1 d .
N9 N 0.4172(4) 0.5515(4) 0.2224(2) 0.0180(10) Uani 1 1 d .
N11 N 0.1906(5) 0.2431(5) 0.3220(2) 0.0231(11) Uani 1 1 d .
O1 O 0.4423(3) 0.3275(3) 0.19102(17) 0.0189(8) Uani 1 1 d .
O2 O 0.3163(3) 0.2916(3) 0.21397(17) 0.0207(9) Uani 1 1 d .
O3 O 0.5851(3) 0.4245(3) 0.44266(17) 0.0192(8) Uani 1 1 d .
O4 O 0.0769(4) 0.1682(4) 0.32900(19) 0.0292(10) Uani 1 1 d .
O5 O 0.2266(4) 0.3561(4) 0.3438(2) 0.0302(10) Uani 1 1 d .
O6 O 0.2028(4) -0.1553(4) 0.3531(2) 0.0318(10) Uani 1 1 d .
O7 O 0.7924(4) 0.8422(4) 0.2295(2) 0.0285(10) Uani 1 1 d .
C1 C 0.3616(5) 0.5876(5) 0.2713(3) 0.0204(13) Uani 1 1 d .
H1 H 0.3956 0.5814 0.3185 0.025 Uiso 1 1 calc R
C2 C 0.2637(5) 0.6101(5) 0.1335(3) 0.0304(15) Uani 1 1 d .
H2 H 0.2315 0.6177 0.0863 0.036 Uiso 1 1 calc R
C3 C 0.2551(5) 0.6337(5) 0.2536(3) 0.0303(15) Uani 1 1 d .
H3 H 0.2176 0.6581 0.2884 0.036 Uiso 1 1 calc R
C4 C 0.2053(6) 0.6432(6) 0.1843(3) 0.0354(16) Uani 1 1 d .
H4 H 0.1318 0.6720 0.1716 0.042 Uiso 1 1 calc R
C5 C 0.4401(5) 0.5227(5) 0.1038(3) 0.0238(13) Uani 1 1 d .
H5A H 0.4474 0.5749 0.0648 0.029 Uiso 1 1 calc R
H5B H 0.3862 0.4365 0.0850 0.029 Uiso 1 1 calc R
C6 C 0.3710(5) 0.5655(5) 0.1535(3) 0.0213(13) Uani 1 1 d .
C7 C 0.7303(5) 0.7279(5) 0.2253(3) 0.0193(12) Uani 1 1 d .
C8 C 0.6814(6) 0.6638(5) 0.1513(3) 0.0281(14) Uani 1 1 d .
H8A H 0.6381 0.7132 0.1215 0.034 Uiso 1 1 calc R
H8B H 0.7622 0.6642 0.1341 0.034 Uiso 1 1 calc R
C9 C 0.7174(5) 0.6184(5) 0.4021(3) 0.0197(13) Uani 1 1 d .
C10 C 0.7597(5) 0.6950(5) 0.3477(3) 0.0176(12) Uani 1 1 d .
C11 C 0.7785(5) 0.6623(5) 0.4734(3) 0.0244(14) Uani 1 1 d .
H11 H 0.7480 0.6114 0.5080 0.029 Uiso 1 1 calc R
C12 C 0.8634(5) 0.8140(5) 0.3703(3) 0.0249(14) Uani 1 1 d .
H12 H 0.8924 0.8684 0.3368 0.030 Uiso 1 1 calc R
C13 C 0.9230(6) 0.8520(6) 0.4406(3) 0.0328(15) Uani 1 1 d .
H13 H 0.9933 0.9301 0.4531 0.039 Uiso 1 1 calc R
C14 C 0.8812(5) 0.7772(5) 0.4933(3) 0.0276(14) Uani 1 1 d .
H14 H 0.9215 0.8041 0.5406 0.033 Uiso 1 1 calc R
C15 C 0.6167(5) 0.4931(5) 0.3878(3) 0.0138(11) Uani 1 1 d .
C16 C 0.4943(5) 0.3113(5) 0.4128(3) 0.0162(12) Uani 1 1 d .
C17 C 0.3128(5) 0.0024(6) 0.4769(3) 0.0248(13) Uani 1 1 d .
H17 H 0.2514 -0.0785 0.4607 0.030 Uiso 1 1 calc R
C18 C 0.4962(5) 0.2407(6) 0.5295(3) 0.0254(14) Uani 1 1 d .
H18 H 0.5588 0.3207 0.5468 0.031 Uiso 1 1 calc R
C19 C 0.3628(6) 0.0338(6) 0.5481(3) 0.0300(15) Uani 1 1 d .
H19 H 0.3337 -0.0266 0.5788 0.036 Uiso 1 1 calc R
C20 C 0.3523(5) 0.0896(5) 0.4281(3) 0.0172(12) Uani 1 1 d .
C21 C 0.4554(6) 0.1527(6) 0.5757(3) 0.0300(15) Uani 1 1 d .
H21 H 0.4889 0.1721 0.6241 0.036 Uiso 1 1 calc R
C22 C 0.4442(5) 0.2114(5) 0.4564(3) 0.0163(12) Uani 1 1 d .
C23 C 0.1377(5) -0.0663(5) 0.2516(3) 0.0274(14) Uani 1 1 d .
H23A H 0.1532 -0.1300 0.2240 0.033 Uiso 1 1 calc R
H23B H 0.0395 -0.0955 0.2520 0.033 Uiso 1 1 calc R
C24 C 0.2188(5) -0.0558(5) 0.3262(3) 0.0184(12) Uani 1 1 d .
C25 C 0.3837(5) 0.0379(5) 0.1891(3) 0.0225(13) Uani 1 1 d .
C26 C 0.5685(5) 0.1178(5) 0.2848(3) 0.0227(13) Uani 1 1 d .
H26 H 0.6085 0.1674 0.3275 0.027 Uiso 1 1 calc R
C27 C 0.6404(6) 0.0550(6) 0.2589(3) 0.0333(16) Uani 1 1 d .
H27 H 0.7289 0.0626 0.2833 0.040 Uiso 1 1 calc R
C28 C 0.4506(6) -0.0281(6) 0.1609(3) 0.0355(16) Uani 1 1 d .
H28 H 0.4088 -0.0780 0.1184 0.043 Uiso 1 1 calc R
C29 C 0.5827(6) -0.0194(6) 0.1968(3) 0.0364(16) Uani 1 1 d .
H29 H 0.6307 -0.0634 0.1788 0.044 Uiso 1 1 calc R
C30 C 0.2413(5) 0.0384(5) 0.1570(3) 0.0225(13) Uani 1 1 d .
H30A H 0.2485 0.1076 0.1279 0.027 Uiso 1 1 calc R
H30B H 0.1871 -0.0394 0.1276 0.027 Uiso 1 1 calc R
C31 C 0.0446(5) 0.0745(6) 0.1815(3) 0.0291(15) Uani 1 1 d .
H31A H -0.0104 0.0078 0.1455 0.044 Uiso 1 1 calc R
H31B H 0.0693 0.1530 0.1610 0.044 Uiso 1 1 calc R
H31C H -0.0080 0.0773 0.2162 0.044 Uiso 1 1 calc R
C33 C 0.8061(5) 0.3999(5) 0.2825(3) 0.0259(14) Uani 1 1 d .
H33 H 0.7928 0.4049 0.3281 0.031 Uiso 1 1 calc R
C34 C 0.7375(5) 0.4156(5) 0.1634(3) 0.0246(14) Uani 1 1 d .
C35 C 0.6315(5) 0.4435(5) 0.1085(3) 0.0244(14) Uani 1 1 d .
H35A H 0.6730 0.4810 0.0702 0.029 Uiso 1 1 calc R
H35B H 0.5544 0.3666 0.0895 0.029 Uiso 1 1 calc R
C36 C 0.8453(5) 0.3856(6) 0.1492(3) 0.0299(15) Uani 1 1 d .
H36 H 0.8571 0.3817 0.1033 0.036 Uiso 1 1 calc R
C37 C 0.9155(5) 0.3684(6) 0.2714(3) 0.0294(15) Uani 1 1 d .
H37 H 0.9752 0.3520 0.3090 0.035 Uiso 1 1 calc R
C38 C 0.9367(6) 0.3611(6) 0.2035(3) 0.0367(16) Uani 1 1 d .
H38 H 1.0107 0.3402 0.1948 0.044 Uiso 1 1 calc R
C1S C 0.8505(6) 0.3423(6) 0.4977(4) 0.0342(16) Uani 1 1 d .
C2S C 0.9118(6) 0.3950(6) 0.5695(3) 0.0378(16) Uani 1 1 d .
H2S1 H 0.8844 0.4650 0.5786 0.057 Uiso 1 1 calc R
H2S2 H 1.0112 0.4230 0.5769 0.057 Uiso 1 1 calc R
H2S3 H 0.8807 0.3323 0.6007 0.057 Uiso 1 1 calc R
C3S C 0.5891(7) 0.8880(7) 0.0178(3) 0.0358(16) Uani 1 1 d .
C4S C 0.7264(6) 0.9871(7) 0.0343(4) 0.055(2) Uani 1 1 d .
H4S1 H 0.7178 1.0656 0.0217 0.082 Uiso 1 1 calc R
H4S2 H 0.7859 0.9669 0.0082 0.082 Uiso 1 1 calc R
H4S3 H 0.7656 0.9937 0.0838 0.082 Uiso 1 1 calc R
N1S N 0.8001(5) 0.3008(5) 0.4409(3) 0.0422(15) Uani 1 1 d .
N2S N 0.4825(6) 0.8137(6) 0.0079(3) 0.0525(16) Uani 1 1 d .
P1 P 0.93895(15) 0.72310(15) 0.01127(8) 0.0255(4) Uani 1 1 d .
F1 F 1.0979(4) 0.7401(4) 0.0202(2) 0.0660(13) Uani 1 1 d .
F3 F 0.9136(4) 0.6822(4) -0.0692(2) 0.0704(13) Uani 1 1 d .
F5 F 0.9003(5) 0.5837(4) 0.0286(2) 0.0702(13) Uani 1 1 d .
F4 F 0.9686(4) 0.7678(4) 0.09199(18) 0.0576(12) Uani 1 1 d .
F2 F 0.7817(3) 0.7113(4) 0.0024(2) 0.0622(12) Uani 1 1 d .
F6 F 0.9754(4) 0.8660(4) -0.0062(2) 0.0673(13) Uani 1 1 d .

loop_
_atom_site_aniso_label
_atom_site_aniso_U_11
_atom_site_aniso_U_22
_atom_site_aniso_U_33
_atom_site_aniso_U_23
_atom_site_aniso_U_13
_atom_site_aniso_U_12
Co1 0.0151(4) 0.0162(4) 0.0122(4) 0.0017(3) 0.0023(3) 0.0050(3)
Co2 0.0150(4) 0.0157(4) 0.0119(4) 0.0011(3) 0.0022(3) 0.0052(3)
N1 0.011(2) 0.014(3) 0.015(2) 0.000(2) 0.0012(18) 0.0045(19)
N2 0.013(2) 0.015(3) 0.014(2) 0.0033(19) 0.0013(18) 0.0057(19)
N3 0.017(2) 0.023(3) 0.013(2) 0.002(2) 0.0027(19) 0.008(2)
N4 0.025(2) 0.018(3) 0.018(2) 0.004(2) 0.003(2) 0.005(2)
N5 0.021(2) 0.016(3) 0.015(2) 0.002(2) 0.006(2) 0.005(2)
N6 0.019(2) 0.017(3) 0.016(2) 0.002(2) 0.0051(19) 0.006(2)
N7 0.014(2) 0.021(3) 0.018(2) 0.002(2) 0.0038(19) 0.004(2)
N8 0.023(2) 0.020(3) 0.016(2) 0.003(2) 0.0072(19) 0.010(2)
N9 0.020(2) 0.014(3) 0.016(2) -0.001(2) -0.0010(19) 0.004(2)
N11 0.025(3) 0.031(3) 0.015(2) 0.002(2) 0.000(2) 0.014(2)
O1 0.0203(19) 0.016(2) 0.017(2) 0.0009(16) 0.0040(16) 0.0027(17)
O2 0.0180(18) 0.023(2) 0.021(2) 0.0063(17) 0.0052(16) 0.0053(17)
O3 0.0250(19) 0.016(2) 0.0132(19) -0.0011(16) 0.0010(16) 0.0043(17)
O4 0.018(2) 0.037(3) 0.033(2) 0.006(2) 0.0119(18) 0.0065(19)
O5 0.031(2) 0.027(3) 0.037(2) -0.002(2) 0.0073(19) 0.016(2)
O6 0.043(2) 0.019(2) 0.032(2) 0.009(2) 0.009(2) 0.008(2)
O7 0.031(2) 0.014(2) 0.034(2) 0.0051(19) 0.0026(18) 0.0019(19)
C1 0.023(3) 0.018(3) 0.021(3) -0.002(3) 0.008(2) 0.007(3)
C2 0.029(3) 0.032(4) 0.033(4) 0.001(3) -0.005(3) 0.022(3)
C3 0.026(3) 0.025(4) 0.045(4) 0.000(3) 0.016(3) 0.010(3)
C4 0.030(3) 0.033(4) 0.047(4) -0.002(3) 0.001(3) 0.021(3)
C5 0.025(3) 0.026(4) 0.015(3) 0.000(3) -0.001(2) 0.004(3)
C6 0.021(3) 0.021(3) 0.020(3) 0.004(3) -0.002(2) 0.009(3)
C7 0.013(3) 0.015(3) 0.027(3) 0.000(3) 0.002(2) 0.004(2)
C8 0.036(3) 0.021(3) 0.024(3) 0.004(3) 0.013(3) 0.003(3)
C9 0.023(3) 0.022(3) 0.013(3) -0.003(2) 0.001(2) 0.007(3)
C10 0.012(3) 0.017(3) 0.023(3) -0.003(3) 0.001(2) 0.006(2)
C11 0.022(3) 0.031(4) 0.019(3) -0.001(3) 0.001(2) 0.011(3)
C12 0.024(3) 0.028(4) 0.023(3) 0.000(3) 0.008(3) 0.009(3)
C13 0.031(3) 0.027(4) 0.032(4) -0.012(3) 0.006(3) 0.001(3)
C14 0.024(3) 0.030(4) 0.021(3) -0.016(3) -0.003(3) 0.004(3)
C15 0.015(3) 0.021(3) 0.009(3) 0.000(2) 0.005(2) 0.010(2)
C16 0.012(3) 0.019(3) 0.020(3) -0.002(2) -0.002(2) 0.010(2)
C17 0.028(3) 0.022(3) 0.026(3) 0.011(3) 0.012(3) 0.008(3)
C18 0.023(3) 0.039(4) 0.018(3) 0.004(3) 0.008(2) 0.014(3)
C19 0.042(4) 0.035(4) 0.024(3) 0.016(3) 0.016(3) 0.022(3)
C20 0.019(3) 0.022(3) 0.016(3) 0.003(2) 0.009(2) 0.011(2)
C21 0.042(4) 0.039(4) 0.012(3) 0.006(3) 0.006(3) 0.019(3)
C22 0.016(3) 0.021(3) 0.012(3) 0.002(2) -0.001(2) 0.009(2)
C23 0.027(3) 0.023(4) 0.028(3) 0.002(3) 0.006(3) 0.003(3)
C24 0.019(3) 0.019(3) 0.024(3) 0.009(3) 0.012(2) 0.010(3)
C25 0.030(3) 0.022(3) 0.014(3) 0.005(3) 0.011(3) 0.003(3)
C26 0.022(3) 0.024(3) 0.024(3) 0.008(3) 0.010(2) 0.008(3)
C27 0.035(3) 0.047(4) 0.028(4) 0.010(3) 0.007(3) 0.027(3)
C28 0.055(4) 0.034(4) 0.025(3) -0.001(3) 0.018(3) 0.021(3)
C29 0.049(4) 0.041(4) 0.036(4) 0.002(3) 0.020(3) 0.030(3)
C30 0.028(3) 0.021(3) 0.012(3) -0.004(2) 0.002(2) 0.002(3)
C31 0.022(3) 0.030(4) 0.029(3) -0.002(3) -0.006(3) 0.009(3)
C33 0.024(3) 0.029(4) 0.027(3) 0.002(3) 0.009(3) 0.009(3)
C34 0.028(3) 0.024(4) 0.021(3) 0.004(3) 0.009(3) 0.007(3)
C35 0.029(3) 0.031(4) 0.014(3) 0.000(3) 0.003(2) 0.013(3)
C36 0.031(3) 0.037(4) 0.033(4) 0.006(3) 0.022(3) 0.017(3)
C37 0.022(3) 0.035(4) 0.033(4) 0.006(3) 0.008(3) 0.010(3)
C38 0.029(3) 0.036(4) 0.054(4) 0.006(3) 0.015(3) 0.019(3)
C1S 0.023(3) 0.036(4) 0.049(4) 0.024(4) 0.017(3) 0.011(3)
C2S 0.041(4) 0.033(4) 0.031(4) 0.010(3) 0.003(3) 0.006(3)
C3S 0.046(4) 0.050(5) 0.027(4) 0.008(3) 0.013(3) 0.033(4)
C4S 0.035(4) 0.078(6) 0.049(5) 0.004(4) 0.010(3) 0.016(4)
N1S 0.040(3) 0.048(4) 0.035(3) 0.011(3) 0.002(3) 0.014(3)
N2S 0.053(4) 0.041(4) 0.064(4) -0.001(3) 0.021(3) 0.014(3)
P1 0.0272(8) 0.0260(9) 0.0235(8) 0.0045(7) 0.0073(7) 0.0084(7)
F1 0.048(2) 0.087(3) 0.081(3) 0.036(3) 0.029(2) 0.036(2)
F3 0.094(3) 0.083(4) 0.043(2) 0.005(2) 0.029(2) 0.035(3)
F5 0.099(3) 0.034(3) 0.080(3) 0.024(2) 0.042(3) 0.014(2)
F4 0.043(2) 0.082(3) 0.034(2) -0.007(2) 0.0014(18) 0.009(2)
F2 0.034(2) 0.084(3) 0.055(3) -0.013(2) 0.0014(19) 0.009(2)
F6 0.063(3) 0.050(3) 0.094(3) 0.021(3) 0.022(2) 0.023(2)

loop_
_atom_type_symbol
_atom_type_description
_atom_type_scat_dispersion_real
_atom_type_scat_dispersion_imag
_atom_type_scat_source
C C 0.0033 0.0016 'International Tables Vol C Tables 4.2.6.8 and 6.1.1.4'
H H 0.0000 0.0000 'International Tables Vol C Tables 4.2.6.8 and 6.1.1.4'
N N 0.0061 0.0033 'International Tables Vol C Tables 4.2.6.8 and 6.1.1.4'
O O 0.0106 0.0060 'International Tables Vol C Tables 4.2.6.8 and 6.1.1.4'
F F 0.0171 0.0103 'International Tables Vol C Tables 4.2.6.8 and 6.1.1.4'
P P 0.1023 0.0942 'International Tables Vol C Tables 4.2.6.8 and 6.1.1.4'
Co Co 0.3494 0.9721 'International Tables Vol C Tables 4.2.6.8 and 6.1.1.4'

loop_
_geom_angle_atom_site_label_1
_geom_angle_atom_site_label_2
_geom_angle_atom_site_label_3
_geom_angle
O2 Co1 N2 91.02(16)
O2 Co1 N11 89.38(17)
N2 Co1 N11 88.71(18)
O2 Co1 N3 174.70(15)
N2 Co1 N3 93.01(17)
N11 Co1 N3 87.27(18)
O2 Co1 N4 86.81(16)
N2 Co1 N4 174.50(18)
N11 Co1 N4 96.31(19)
N3 Co1 N4 89.47(17)
O2 Co1 N5 95.46(16)
N2 Co1 N5 92.42(17)
N11 Co1 N5 175.01(19)
N3 Co1 N5 87.82(17)
N4 Co1 N5 82.77(17)
O1 Co2 N1 92.73(16)
O1 Co2 N8 86.36(17)
N1 Co2 N8 178.95(19)
O1 Co2 N9 91.29(16)
N1 Co2 N9 96.67(17)
N8 Co2 N9 83.87(17)
O1 Co2 N7 88.23(16)
N1 Co2 N7 95.78(17)
N8 Co2 N7 83.68(17)
N9 Co2 N7 167.55(18)
O1 Co2 N6 175.16(16)
N1 Co2 N6 91.97(17)
N8 Co2 N6 88.94(18)
N9 Co2 N6 89.36(17)
N7 Co2 N6 90.09(17)
C15 N1 N2 106.7(4)
C15 N1 Co2 125.7(4)
N2 N1 Co2 127.4(3)
C16 N2 N1 107.1(4)
C16 N2 Co1 123.5(4)
N1 N2 Co1 127.8(3)
C24 N3 C20 121.9(5)
C24 N3 Co1 111.0(3)
C20 N3 Co1 127.0(4)
C31 N4 C30 106.0(4)
C31 N4 C23 111.0(4)
C30 N4 C23 109.5(4)
C31 N4 Co1 118.9(3)
C30 N4 Co1 104.8(3)
C23 N4 Co1 106.3(3)
C25 N5 C26 118.8(5)
C25 N5 Co1 114.2(3)
C26 N5 Co1 126.8(4)
C7 N6 C10 121.3(4)
C7 N6 Co2 110.4(3)
C10 N6 Co2 128.3(3)
C33 N7 C34 118.5(4)
C33 N7 Co2 127.8(4)
C34 N7 Co2 113.6(3)
C8 N8 C35 112.2(4)
C8 N8 C5 111.4(4)
C35 N8 C5 110.5(4)
C8 N8 Co2 107.8(3)
C35 N8 Co2 107.6(3)
C5 N8 Co2 107.1(3)
C1 N9 C6 119.1(4)
C1 N9 Co2 128.1(3)
C6 N9 Co2 112.8(3)
O4 N11 O5 119.2(4)
O4 N11 Co1 120.3(4)
O5 N11 Co1 120.4(4)
O2 O1 Co2 111.1(2)
O1 O2 Co1 110.8(2)
C16 O3 C15 105.2(4)
N9 C1 C3 121.7(5)
C4 C2 C6 119.0(5)
C4 C3 C1 119.1(6)
C3 C4 C2 120.0(5)
C6 C5 N8 108.1(4)
N9 C6 C2 121.0(5)
N9 C6 C5 114.5(4)
C2 C6 C5 124.4(5)
O7 C7 N6 129.7(5)
O7 C7 C8 114.7(5)
N6 C7 C8 115.6(5)
N8 C8 C7 115.8(4)
C11 C9 C10 120.4(5)
C11 C9 C15 116.9(5)
C10 C9 C15 122.7(4)
N6 C10 C12 123.2(5)
N6 C10 C9 120.9(5)
C12 C10 C9 115.9(5)
C14 C11 C9 122.2(5)
C13 C12 C10 121.9(5)
C12 C13 C14 122.0(5)
C11 C14 C13 117.6(5)
N1 C15 O3 110.5(4)
N1 C15 C9 130.4(5)
O3 C15 C9 119.1(4)
N2 C16 O3 110.5(5)
N2 C16 C22 129.3(5)
O3 C16 C22 120.1(4)
C19 C17 C20 121.5(5)
C21 C18 C22 120.9(5)
C17 C19 C21 122.1(6)
N3 C20 C17 123.0(5)
N3 C20 C22 120.6(5)
C17 C20 C22 116.2(5)
C18 C21 C19 118.0(5)
C18 C22 C20 121.2(5)
C18 C22 C16 116.0(5)
C20 C22 C16 122.7(4)
N4 C23 C24 115.8(4)
O6 C24 N3 128.3(5)
O6 C24 C23 115.8(5)
N3 C24 C23 115.9(5)
N5 C25 C28 122.1(5)
N5 C25 C30 112.6(5)
C28 C25 C30 125.2(5)
N5 C26 C27 121.6(5)
C26 C27 C29 120.0(5)
C25 C28 C29 118.7(6)
C27 C29 C28 118.8(6)
N4 C30 C25 108.4(4)
N7 C33 C37 122.1(5)
N7 C34 C36 122.0(5)
N7 C34 C35 113.8(5)
C36 C34 C35 124.2(5)
N8 C35 C34 107.6(4)
C34 C36 C38 119.7(5)
C33 C37 C38 119.4(5)
C36 C38 C37 118.3(5)
N1S C1S C2S 179.0(7)
N2S C3S C4S 176.9(7)
F5 P1 F3 90.9(2)
F5 P1 F4 90.4(2)
F3 P1 F4 178.2(2)
F5 P1 F2 90.0(2)
F3 P1 F2 90.7(2)
F4 P1 F2 90.4(2)
F5 P1 F1 91.9(2)
F3 P1 F1 89.7(2)
F4 P1 F1 89.1(2)
F2 P1 F1 178.0(3)
F5 P1 F6 178.7(2)
F3 P1 F6 89.4(2)
F4 P1 F6 89.3(2)
F2 P1 F6 88.8(2)
F1 P1 F6 89.3(2)

loop_
_geom_bond_atom_site_label_1
_geom_bond_atom_site_label_2
_geom_bond_distance
Co1 O2 1.854(3)
Co1 N2 1.903(4)
Co1 N11 1.937(5)
Co1 N3 1.963(4)
Co1 N4 1.972(4)
Co1 N5 1.972(4)
Co2 O1 1.858(3)
Co2 N1 1.932(4)
Co2 N8 1.934(4)
Co2 N9 1.949(4)
Co2 N7 1.954(4)
Co2 N6 2.005(4)
N1 C15 1.296(6)
N1 N2 1.398(5)
N2 C16 1.301(6)
N3 C24 1.363(7)
N3 C20 1.398(6)
N4 C31 1.476(6)
N4 C30 1.496(6)
N4 C23 1.498(7)
N5 C25 1.341(6)
N5 C26 1.348(6)
N6 C7 1.351(6)
N6 C10 1.396(6)
N7 C33 1.342(6)
N7 C34 1.353(6)
N8 C8 1.486(7)
N8 C35 1.492(6)
N8 C5 1.497(6)
N9 C1 1.337(6)
N9 C6 1.364(6)
N11 O4 1.241(5)
N11 O5 1.249(6)
O1 O2 1.409(4)
O3 C16 1.347(6)
O3 C15 1.362(6)
O6 C24 1.228(6)
O7 C7 1.232(6)
C1 C3 1.379(7)
C2 C4 1.372(8)
C2 C6 1.379(7)
C3 C4 1.367(8)
C5 C6 1.485(7)
C7 C8 1.511(7)
C9 C11 1.410(7)
C9 C10 1.425(7)
C9 C15 1.437(7)
C10 C12 1.410(7)
C11 C14 1.368(7)
C12 C13 1.381(7)
C13 C14 1.387(8)
C16 C22 1.446(7)
C17 C19 1.373(7)
C17 C20 1.403(7)
C18 C21 1.373(8)
C18 C22 1.409(7)
C19 C21 1.389(8)
C20 C22 1.414(7)
C23 C24 1.510(7)
C25 C28 1.363(7)
C25 C30 1.503(7)
C26 C27 1.359(7)
C27 C29 1.366(8)
C28 C29 1.392(8)
C33 C37 1.368(7)
C34 C36 1.363(7)
C34 C35 1.504(7)
C36 C38 1.380(8)
C37 C38 1.389(8)
C1S N1S 1.142(7)
C1S C2S 1.440(9)
C3S N2S 1.124(8)
C3S C4S 1.463(9)
P1 F5 1.558(4)
P1 F3 1.569(4)
P1 F4 1.579(4)
P1 F2 1.582(4)
P1 F1 1.586(4)
P1 F6 1.597(4)
